data_7109017
loop_
_publ_author_name
'Yu Qian'
'Changcheng Jing'
'Shunying Liu'
'Wenhao Hu'

_publ_section_title
;
 A highly enantioselective four-component reaction for the efficient
 construction of chiral beta-hydroxy-alpha-amino acid derivatives
;
_journal_name_full Chem.Commun.
_journal_page_first 2700
_journal_paper_doi 10.1039/c3cc40546j
_journal_volume 49
_journal_year 2013
_chemical_absolute_configuration ad
_chemical_formula_sum 'C19 H20 Cl N O5'
_chemical_formula_weight 377.81
_chemical_name_systematic
;
?
;
_space_group_IT_number 19
_symmetry_cell_setting orthorhombic
_symmetry_space_group_name_Hall 'P 2ac 2ab'
_symmetry_space_group_name_H-M 'P 21 21 21'
_atom_sites_solution_hydrogens geom
_atom_sites_solution_primary direct
_atom_sites_solution_secondary difmap
_audit_creation_method SHELXL-97
_cell_angle_alpha 90.00
_cell_angle_beta 90.00
_cell_angle_gamma 90.00
_cell_formula_units_Z 4
_cell_length_a 5.5633(2)
_cell_length_b 18.1464(5)
_cell_length_c 18.1598(5)
_cell_measurement_temperature 296(2)
_cell_volume 1833.30(10)
_computing_structure_refinement 'SHELXL-97 (Sheldrick, 1997)'
_computing_structure_solution 'SHELXS-97 (Sheldrick, 1990)'
_diffrn_ambient_temperature 296(2)
_diffrn_measured_fraction_theta_full 0.998
_diffrn_measured_fraction_theta_max 0.998
_diffrn_radiation_monochromator graphite
_diffrn_radiation_source 'fine-focus sealed tube'
_diffrn_radiation_type MoK\a
_diffrn_radiation_wavelength 0.71073
_diffrn_reflns_av_R_equivalents 0.0213
_diffrn_reflns_av_sigmaI/netI 0.0127
_diffrn_reflns_limit_h_max 6
_diffrn_reflns_limit_h_min -6
_diffrn_reflns_limit_k_max 21
_diffrn_reflns_limit_k_min -21
_diffrn_reflns_limit_l_max 21
_diffrn_reflns_limit_l_min -21
_diffrn_reflns_number 21310
_diffrn_reflns_theta_full 25.01
_diffrn_reflns_theta_max 25.01
_diffrn_reflns_theta_min 1.59
_exptl_absorpt_coefficient_mu 0.238
_exptl_absorpt_correction_T_max 0.9495
_exptl_absorpt_correction_T_min 0.9150
_exptl_absorpt_correction_type multi-scan
_exptl_crystal_colour colorless
_exptl_crystal_density_diffrn 1.369
_exptl_crystal_density_method 'not measured'
_exptl_crystal_description block
_exptl_crystal_F_000 792
_exptl_crystal_size_max 0.38
_exptl_crystal_size_mid 0.36
_exptl_crystal_size_min 0.22
_refine_diff_density_max 0.304
_refine_diff_density_min -0.209
_refine_diff_density_rms 0.037
_refine_ls_abs_structure_details 'Flack H D (1983), Acta Cryst. A39, 876-881'
_refine_ls_abs_structure_Flack 0.01(7)
_refine_ls_extinction_method none
_refine_ls_goodness_of_fit_ref 1.058
_refine_ls_hydrogen_treatment constr
_refine_ls_matrix_type full
_refine_ls_number_parameters 235
_refine_ls_number_reflns 3244
_refine_ls_number_restraints 0
_refine_ls_restrained_S_all 1.058
_refine_ls_R_factor_all 0.0339
_refine_ls_R_factor_gt 0.0326
_refine_ls_shift/su_max 0.001
_refine_ls_shift/su_mean 0.000
_refine_ls_structure_factor_coef Fsqd
_refine_ls_weighting_details 'calc w=1/[\s^2^(Fo^2^)+(0.0617P)^2^+0.2580P] where P=(Fo^2^+2Fc^2^)/3'
_refine_ls_weighting_scheme calc
_refine_ls_wR_factor_gt 0.0923
_refine_ls_wR_factor_ref 0.0943
_reflns_number_gt 3128
_reflns_number_total 3244
_reflns_threshold_expression >2sigma(I)
_cod_data_source_file c3cc40546j.txt
_cod_data_source_block z
_cod_original_sg_symbol_H-M P2(1)2(1)2(1)
_cod_database_code 7109017

loop_
_symmetry_equiv_pos_as_xyz
'x, y, z'
'-x+1/2, -y, z+1/2'
'-x, y+1/2, -z+1/2'
'x+1/2, -y+1/2, -z'

loop_
_atom_site_label
_atom_site_type_symbol
_atom_site_fract_x
_atom_site_fract_y
_atom_site_fract_z
_atom_site_U_iso_or_equiv
_atom_site_adp_type
_atom_site_occupancy
_atom_site_symmetry_multiplicity
_atom_site_calc_flag
_atom_site_refinement_flags
Cl1 Cl 0.84119(16) 0.68651(4) 0.38452(3) 0.0868(2) Uani 1 1 d .
O1 O 0.5020(3) 0.92231(8) 0.86553(9) 0.0664(4) Uani 1 1 d .
O2 O 1.3350(3) 0.68773(8) 0.88955(7) 0.0574(4) Uani 1 1 d .
O3 O 1.4951(2) 0.63358(7) 0.76695(8) 0.0515(3) Uani 1 1 d .
H3A H 1.4820 0.5899 0.7778 0.077 Uiso 1 1 calc R
O4 O 0.9095(2) 0.57242(7) 0.85670(6) 0.0472(3) Uani 1 1 d .
O5 O 1.1755(3) 0.49493(7) 0.80825(9) 0.0699(5) Uani 1 1 d .
N1 N 1.1298(3) 0.57108(8) 0.67540(7) 0.0408(3) Uani 1 1 d .
H1D H 1.2040 0.5295 0.6760 0.049 Uiso 1 1 calc R
C1 C 0.7081(5) 0.55965(15) 0.97047(13) 0.0793(8) Uani 1 1 d .
H1A H 0.6966 0.5316 1.0152 0.119 Uiso 1 1 calc R
H1B H 0.5564 0.5586 0.9453 0.119 Uiso 1 1 calc R
H1C H 0.7496 0.6097 0.9820 0.119 Uiso 1 1 calc R
C2 C 0.8939(4) 0.52764(12) 0.92313(11) 0.0618(5) Uani 1 1 d .
H2A H 1.0473 0.5274 0.9485 0.074 Uiso 1 1 calc R
H2B H 0.8525 0.4773 0.9105 0.074 Uiso 1 1 calc R
C3 C 1.0610(3) 0.55022(8) 0.80525(9) 0.0374(4) Uani 1 1 d .
C4 C 1.0748(3) 0.60707(8) 0.74391(8) 0.0334(3) Uani 1 1 d .
H4A H 0.9179 0.6312 0.7394 0.040 Uiso 1 1 calc R
C5 C 1.2654(3) 0.66609(9) 0.76400(9) 0.0363(3) Uani 1 1 d .
H5A H 1.2664 0.7034 0.7250 0.044 Uiso 1 1 calc R
C6 C 1.2107(3) 0.70448(9) 0.83676(9) 0.0389(4) Uani 1 1 d .
C7 C 1.0165(3) 0.75922(8) 0.84118(9) 0.0377(3) Uani 1 1 d .
C8 C 0.8932(3) 0.78492(9) 0.77992(9) 0.0419(4) Uani 1 1 d .
H8A H 0.9294 0.7654 0.7339 0.050 Uiso 1 1 calc R
C9 C 0.7184(3) 0.83858(9) 0.78543(10) 0.0443(4) Uani 1 1 d .
H9A H 0.6379 0.8548 0.7436 0.053 Uiso 1 1 calc R
C10 C 0.6639(3) 0.86797(10) 0.85341(11) 0.0471(4) Uani 1 1 d .
C11 C 0.7817(4) 0.84149(12) 0.91607(11) 0.0583(5) Uani 1 1 d .
H11A H 0.7423 0.8603 0.9622 0.070 Uiso 1 1 calc R
C12 C 0.9539(4) 0.78837(11) 0.91006(10) 0.0498(4) Uani 1 1 d .
H12A H 1.0308 0.7713 0.9522 0.060 Uiso 1 1 calc R
C13 C 0.3422(4) 0.94143(11) 0.80655(14) 0.0627(6) Uani 1 1 d .
H13A H 0.2373 0.9804 0.8222 0.094 Uiso 1 1 calc R
H13B H 0.2482 0.8991 0.7931 0.094 Uiso 1 1 calc R
H13C H 0.4340 0.9576 0.7648 0.094 Uiso 1 1 calc R
C14 C 1.0652(3) 0.60215(9) 0.60820(9) 0.0354(3) Uani 1 1 d .
C15 C 1.2021(4) 0.58790(11) 0.54582(10) 0.0501(4) Uani 1 1 d .
H15A H 1.3424 0.5604 0.5504 0.060 Uiso 1 1 calc R
C16 C 1.1355(4) 0.61337(12) 0.47766(10) 0.0591(5) Uani 1 1 d .
H16A H 1.2289 0.6030 0.4365 0.071 Uiso 1 1 calc R
C17 C 0.9292(4) 0.65431(10) 0.47101(10) 0.0501(5) Uani 1 1 d .
C18 C 0.7898(4) 0.66970(11) 0.53111(10) 0.0519(5) Uani 1 1 d .
H18A H 0.6507 0.6976 0.5259 0.062 Uiso 1 1 calc R
C19 C 0.8561(3) 0.64379(11) 0.59926(10) 0.0477(4) Uani 1 1 d .
H19A H 0.7604 0.6541 0.6400 0.057 Uiso 1 1 calc R

loop_
_atom_site_aniso_label
_atom_site_aniso_U_11
_atom_site_aniso_U_22
_atom_site_aniso_U_33
_atom_site_aniso_U_23
_atom_site_aniso_U_13
_atom_site_aniso_U_12
Cl1 0.1213(6) 0.0987(4) 0.0403(3) 0.0177(3) -0.0068(3) 0.0306(4)
O1 0.0611(9) 0.0626(8) 0.0754(10) -0.0177(7) -0.0063(8) 0.0217(7)
O2 0.0581(8) 0.0682(8) 0.0460(7) -0.0026(6) -0.0149(7) 0.0153(7)
O3 0.0294(6) 0.0609(8) 0.0643(9) -0.0031(6) 0.0042(6) 0.0042(6)
O4 0.0499(7) 0.0505(6) 0.0410(6) 0.0120(5) 0.0123(5) 0.0102(6)
O5 0.0900(12) 0.0518(8) 0.0678(10) 0.0162(7) 0.0270(9) 0.0296(8)
N1 0.0436(7) 0.0454(7) 0.0336(7) -0.0018(6) -0.0002(6) 0.0137(6)
C1 0.0816(17) 0.1043(19) 0.0519(12) 0.0248(12) 0.0220(13) 0.0157(15)
C2 0.0719(13) 0.0644(11) 0.0492(11) 0.0233(10) 0.0128(11) 0.0075(11)
C3 0.0356(8) 0.0383(8) 0.0383(8) 0.0003(6) 0.0018(7) -0.0013(7)
C4 0.0291(7) 0.0397(8) 0.0313(8) 0.0012(6) 0.0020(6) 0.0055(6)
C5 0.0298(7) 0.0409(8) 0.0382(8) 0.0059(6) 0.0047(6) 0.0016(6)
C6 0.0391(8) 0.0397(8) 0.0378(8) 0.0021(6) -0.0044(7) -0.0045(7)
C7 0.0387(8) 0.0373(8) 0.0371(8) -0.0018(6) -0.0028(7) -0.0036(7)
C8 0.0507(9) 0.0401(8) 0.0349(8) -0.0020(7) -0.0008(7) 0.0002(7)
C9 0.0468(9) 0.0414(8) 0.0447(9) 0.0015(7) -0.0081(8) 0.0023(7)
C10 0.0428(9) 0.0430(8) 0.0554(10) -0.0084(8) -0.0009(8) 0.0020(8)
C11 0.0620(13) 0.0672(12) 0.0457(10) -0.0198(9) -0.0038(9) 0.0120(11)
C12 0.0558(11) 0.0562(10) 0.0372(9) -0.0066(8) -0.0095(8) 0.0057(9)
C13 0.0466(11) 0.0494(10) 0.0921(16) 0.0054(10) -0.0012(11) 0.0072(9)
C14 0.0336(8) 0.0374(7) 0.0352(8) -0.0042(6) -0.0011(7) -0.0009(7)
C15 0.0484(10) 0.0605(11) 0.0415(9) -0.0030(8) 0.0061(8) 0.0158(9)
C16 0.0690(13) 0.0720(12) 0.0362(9) 0.0003(9) 0.0140(9) 0.0171(11)
C17 0.0644(12) 0.0508(9) 0.0352(9) 0.0043(7) -0.0044(9) 0.0025(9)
C18 0.0506(10) 0.0623(11) 0.0428(10) 0.0028(8) -0.0053(9) 0.0146(9)
C19 0.0414(9) 0.0649(11) 0.0368(9) -0.0029(8) 0.0028(7) 0.0115(9)

loop_
_atom_type_symbol
_atom_type_description
_atom_type_scat_dispersion_real
_atom_type_scat_dispersion_imag
_atom_type_scat_source
C C 0.0033 0.0016 'International Tables Vol C Tables 4.2.6.8 and 6.1.1.4'
H H 0.0000 0.0000 'International Tables Vol C Tables 4.2.6.8 and 6.1.1.4'
N N 0.0061 0.0033 'International Tables Vol C Tables 4.2.6.8 and 6.1.1.4'
O O 0.0106 0.0060 'International Tables Vol C Tables 4.2.6.8 and 6.1.1.4'
Cl Cl 0.1484 0.1585 'International Tables Vol C Tables 4.2.6.8 and 6.1.1.4'

loop_
_geom_angle_atom_site_label_1
_geom_angle_atom_site_label_2
_geom_angle_atom_site_label_3
_geom_angle
C10 O1 C13 117.85(16)
C5 O3 H3A 109.5
C3 O4 C2 116.97(14)
C14 N1 C4 121.33(12)
C14 N1 H1D 119.3
C4 N1 H1D 119.3
C2 C1 H1A 109.5
C2 C1 H1B 109.5
H1A C1 H1B 109.5
C2 C1 H1C 109.5
H1A C1 H1C 109.5
H1B C1 H1C 109.5
O4 C2 C1 107.87(17)
O4 C2 H2A 110.1
C1 C2 H2A 110.1
O4 C2 H2B 110.1
C1 C2 H2B 110.1
H2A C2 H2B 108.4
O5 C3 O4 124.48(16)
O5 C3 C4 125.38(15)
O4 C3 C4 110.09(13)
N1 C4 C3 109.66(12)
N1 C4 C5 111.84(13)
C3 C4 C5 109.32(13)
N1 C4 H4A 108.7
C3 C4 H4A 108.7
C5 C4 H4A 108.7
O3 C5 C6 109.85(13)
O3 C5 C4 109.88(12)
C6 C5 C4 112.53(12)
O3 C5 H5A 108.2
C6 C5 H5A 108.2
C4 C5 H5A 108.2
O2 C6 C7 122.80(16)
O2 C6 C5 116.99(15)
C7 C6 C5 120.21(14)
C8 C7 C12 117.74(15)
C8 C7 C6 123.13(15)
C12 C7 C6 119.11(15)
C9 C8 C7 121.83(15)
C9 C8 H8A 119.1
C7 C8 H8A 119.1
C10 C9 C8 119.55(16)
C10 C9 H9A 120.2
C8 C9 H9A 120.2
O1 C10 C9 125.03(17)
O1 C10 C11 115.46(17)
C9 C10 C11 119.51(16)
C12 C11 C10 120.48(17)
C12 C11 H11A 119.8
C10 C11 H11A 119.8
C11 C12 C7 120.85(17)
C11 C12 H12A 119.6
C7 C12 H12A 119.6
O1 C13 H13A 109.5
O1 C13 H13B 109.5
H13A C13 H13B 109.5
O1 C13 H13C 109.5
H13A C13 H13C 109.5
H13B C13 H13C 109.5
C15 C14 N1 119.88(15)
C15 C14 C19 117.55(15)
N1 C14 C19 122.42(15)
C16 C15 C14 121.66(18)
C16 C15 H15A 119.2
C14 C15 H15A 119.2
C17 C16 C15 119.18(17)
C17 C16 H16A 120.4
C15 C16 H16A 120.4
C18 C17 C16 120.96(17)
C18 C17 Cl1 119.37(15)
C16 C17 Cl1 119.67(15)
C17 C18 C19 119.78(18)
C17 C18 H18A 120.1
C19 C18 H18A 120.1
C18 C19 C14 120.87(17)
C18 C19 H19A 119.6
C14 C19 H19A 119.6

loop_
_geom_bond_atom_site_label_1
_geom_bond_atom_site_label_2
_geom_bond_distance
Cl1 C17 1.7459(19)
O1 C10 1.353(2)
O1 C13 1.435(3)
O2 C6 1.220(2)
O3 C5 1.4087(19)
O3 H3A 0.8200
O4 C3 1.321(2)
O4 C2 1.457(2)
O5 C3 1.190(2)
N1 C14 1.392(2)
N1 C4 1.438(2)
N1 H1D 0.8600
C1 C2 1.465(3)
C1 H1A 0.9600
C1 H1B 0.9600
C1 H1C 0.9600
C2 H2A 0.9700
C2 H2B 0.9700
C3 C4 1.520(2)
C4 C5 1.550(2)
C4 H4A 0.9800
C5 C6 1.524(2)
C5 H5A 0.9800
C6 C7 1.469(2)
C7 C8 1.388(2)
C7 C12 1.402(2)
C8 C9 1.380(2)
C8 H8A 0.9300
C9 C10 1.379(3)
C9 H9A 0.9300
C10 C11 1.398(3)
C11 C12 1.364(3)
C11 H11A 0.9300
C12 H12A 0.9300
C13 H13A 0.9600
C13 H13B 0.9600
C13 H13C 0.9600
C14 C15 1.389(2)
C14 C19 1.397(2)
C15 C16 1.372(3)
C15 H15A 0.9300
C16 C17 1.372(3)
C16 H16A 0.9300
C17 C18 1.368(3)
C18 C19 1.374(3)
C18 H18A 0.9300
C19 H19A 0.9300

loop_
_geom_torsion_atom_site_label_1
_geom_torsion_atom_site_label_2
_geom_torsion_atom_site_label_3
_geom_torsion_atom_site_label_4
_geom_torsion
C3 O4 C2 C1 -177.01(19)
C2 O4 C3 O5 3.6(3)
C2 O4 C3 C4 -173.92(16)
C14 N1 C4 C3 155.10(15)
C14 N1 C4 C5 -83.46(18)
O5 C3 C4 N1 31.9(2)
O4 C3 C4 N1 -150.58(13)
O5 C3 C4 C5 -91.1(2)
O4 C3 C4 C5 86.48(16)
N1 C4 C5 O3 -56.90(17)
C3 C4 C5 O3 64.74(16)
N1 C4 C5 C6 -179.65(12)
C3 C4 C5 C6 -58.01(16)
O3 C5 C6 O2 -16.8(2)
C4 C5 C6 O2 105.96(17)
O3 C5 C6 C7 162.89(13)
C4 C5 C6 C7 -74.35(18)
O2 C6 C7 C8 172.20(17)
C5 C6 C7 C8 -7.5(2)
O2 C6 C7 C12 -6.6(3)
C5 C6 C7 C12 173.73(16)
C12 C7 C8 C9 1.5(3)
C6 C7 C8 C9 -177.29(15)
C7 C8 C9 C10 0.2(3)
C13 O1 C10 C9 12.6(3)
C13 O1 C10 C11 -167.81(18)
C8 C9 C10 O1 177.79(17)
C8 C9 C10 C11 -1.8(3)
O1 C10 C11 C12 -177.91(19)
C9 C10 C11 C12 1.7(3)
C10 C11 C12 C7 0.0(3)
C8 C7 C12 C11 -1.6(3)
C6 C7 C12 C11 177.26(18)
C4 N1 C14 C15 150.95(17)
C4 N1 C14 C19 -33.5(2)
N1 C14 C15 C16 175.53(19)
C19 C14 C15 C16 -0.2(3)
C14 C15 C16 C17 0.4(3)
C15 C16 C17 C18 -0.2(3)
C15 C16 C17 Cl1 -179.55(17)
C16 C17 C18 C19 -0.1(3)
Cl1 C17 C18 C19 179.17(16)
C17 C18 C19 C14 0.4(3)
C15 C14 C19 C18 -0.2(3)
N1 C14 C19 C18 -175.80(18)
